data_7242021
loop_
_publ_author_name
'Xue, Zhen-Zhen'
'Wang, A-Ni'
'Wei, Qi'
'Wei, Li'
'Han, Song-De'
'Pan, Jie'

_publ_section_title
;
 Template syntheses of diverse haloargentates with reversible
 photochromism behaviors and efficient photocatalytic properties
;
_journal_issue 7
_journal_name_full CrystEngComm
_journal_page_first 1588
_journal_page_last 1595
_journal_paper_doi 10.1039/D0CE01642J
_journal_volume 23
_journal_year 2021
_chemical_formula_sum 'C7 H17 Ag I2 N4 O'
_chemical_formula_weight 534.92
_space_group_IT_number 12
_space_group_name_Hall '-C 2y'
_space_group_name_H-M_alt 'C 1 2/m 1'
_symmetry_cell_setting monoclinic
_symmetry_space_group_name_H-M 'C 1 2/m 1'
_atom_sites_solution_hydrogens geom
_atom_sites_solution_primary direct
_atom_sites_solution_secondary difmap
_audit_creation_method SHELXL-97
_audit_update_record
;
2020-09-24 deposited with the CCDC.	2021-01-06 downloaded from the CCDC.
;
_cell_angle_alpha 90.00
_cell_angle_beta 100.721(11)
_cell_angle_gamma 90.00
_cell_formula_units_Z 4
_cell_length_a 21.079(2)
_cell_length_b 6.9804(6)
_cell_length_c 9.4823(13)
_cell_measurement_reflns_used 955
_cell_measurement_temperature 293(2)
_cell_measurement_theta_max 25.9250
_cell_measurement_theta_min 3.0500
_cell_volume 1370.9(3)
_computing_cell_refinement 'CrysAlisPro 1.171.39.16b (Rigaku OD, 2015)'
_computing_data_collection 'CrysAlisPro 1.171.39.16b (Rigaku OD, 2015)'
_computing_data_reduction 'CrysAlisPro 1.171.39.16b (Rigaku OD, 2015)'
_computing_structure_refinement 'SHELXL-97 (Sheldrick, 1997)'
_computing_structure_solution 'SHELXS-97 (Sheldrick, 1990)'
_diffrn_ambient_temperature 293(2)
_diffrn_measured_fraction_theta_full 0.998
_diffrn_measured_fraction_theta_max 0.998
_diffrn_measurement_device_type 'XtaLAB Mini (ROW)'
_diffrn_radiation_monochromator graphite
_diffrn_radiation_source 'fine-focus sealed tube'
_diffrn_radiation_type MoK\a
_diffrn_radiation_wavelength 0.71073
_diffrn_reflns_av_R_equivalents 0.0179
_diffrn_reflns_av_sigmaI/netI 0.0290
_diffrn_reflns_limit_h_max 24
_diffrn_reflns_limit_h_min -21
_diffrn_reflns_limit_k_max 8
_diffrn_reflns_limit_k_min -8
_diffrn_reflns_limit_l_max 11
_diffrn_reflns_limit_l_min -10
_diffrn_reflns_number 2500
_diffrn_reflns_theta_full 25.01
_diffrn_reflns_theta_max 25.01
_diffrn_reflns_theta_min 2.65
_exptl_absorpt_coefficient_mu 5.959
_exptl_absorpt_correction_T_max 1.00000
_exptl_absorpt_correction_T_min 0.57673
_exptl_absorpt_correction_type multi-scan
_exptl_crystal_colour colorless
_exptl_crystal_density_diffrn 2.592
_exptl_crystal_density_method 'not measured'
_exptl_crystal_description block
_exptl_crystal_F_000 992
_exptl_crystal_size_max 0.20
_exptl_crystal_size_mid 0.17
_exptl_crystal_size_min 0.15
_refine_diff_density_max 1.255
_refine_diff_density_min -1.075
_refine_diff_density_rms 0.136
_refine_ls_extinction_method none
_refine_ls_goodness_of_fit_ref 1.059
_refine_ls_hydrogen_treatment constr
_refine_ls_matrix_type full
_refine_ls_number_parameters 78
_refine_ls_number_reflns 1318
_refine_ls_number_restraints 66
_refine_ls_restrained_S_all 1.032
_refine_ls_R_factor_all 0.0426
_refine_ls_R_factor_gt 0.0344
_refine_ls_shift/su_max 0.000
_refine_ls_shift/su_mean 0.000
_refine_ls_structure_factor_coef Fsqd
_refine_ls_weighting_details 'calc w=1/[\s^2^(Fo^2^)+(0.0301P)^2^+10.8350P] where P=(Fo^2^+2Fc^2^)/3'
_refine_ls_weighting_scheme calc
_refine_ls_wR_factor_gt 0.0771
_refine_ls_wR_factor_ref 0.0808
_reflns_number_gt 1124
_reflns_number_total 1318
_reflns_threshold_expression >2sigma(I)
_cod_data_source_file d0ce01642j2.cif
_cod_data_source_block 1
_cod_depositor_comments 'Adding full bibliography for 7242021--7242023.cif.'
_cod_original_cell_volume 1370.8(3)
_cod_original_sg_symbol_H-M C2/m
_cod_database_code 7242021

loop_
_symmetry_equiv_pos_as_xyz
'x, y, z'
'-x, y, -z'
'x+1/2, y+1/2, z'
'-x+1/2, y+1/2, -z'
'-x, -y, -z'
'x, -y, z'
'-x+1/2, -y+1/2, -z'
'x+1/2, -y+1/2, z'

loop_
_atom_site_label
_atom_site_type_symbol
_atom_site_fract_x
_atom_site_fract_y
_atom_site_fract_z
_atom_site_U_iso_or_equiv
_atom_site_adp_type
_atom_site_occupancy
_atom_site_symmetry_multiplicity
_atom_site_calc_flag
_atom_site_refinement_flags
_atom_site_disorder_assembly
_atom_site_disorder_group
Ag1 Ag 1.0000 0.23492(12) 0.5000 0.0553(2) Uani 1 2 d SU . .
I1 I 0.92092(3) 0.5000 0.62209(7) 0.0465(2) Uani 1 2 d SU . .
I2 I 1.08227(3) 0.0000 0.70194(7) 0.0451(2) Uani 1 2 d SU . .
C1 C 0.8218(3) 0.8244(8) 0.8777(6) 0.0343(13) Uani 1 1 d U . .
H1A H 0.8394 0.7092 0.8425 0.041 Uiso 1 1 calc R . .
H1B H 0.8329 0.8239 0.9816 0.041 Uiso 1 1 calc R . .
C2 C 0.8311(4) 1.0000 0.6563(9) 0.036(2) Uani 1 2 d SU . .
H2A H 0.8485 1.1125 0.6170 0.044 Uiso 0.50 1 calc PR . .
H2B H 0.8485 0.8875 0.6170 0.044 Uiso 0.50 1 calc PR . .
C3 C 0.7359(3) 0.8293(9) 0.6755(6) 0.0416(15) Uani 1 1 d U . .
H3A H 0.7528 0.7153 0.6371 0.050 Uiso 1 1 calc R . .
H3B H 0.6892 0.8280 0.6463 0.050 Uiso 1 1 calc R . .
C4 C 0.7274(4) 1.0000 0.8901(10) 0.041(2) Uani 1 2 d SU . .
H4A H 0.7391 1.0000 0.9940 0.049 Uiso 1 2 calc SR . .
H4B H 0.6807 1.0000 0.8645 0.049 Uiso 1 2 calc SR . .
C5 C 0.9221(4) 1.0000 0.8629(12) 0.051(3) Uani 1 2 d SU . .
H5A H 0.9335 1.0000 0.9657 0.076 Uiso 1 2 calc SR . .
H5B H 0.9395 1.1123 0.8256 0.076 Uiso 0.50 1 calc PR . .
H5C H 0.9395 0.8877 0.8256 0.076 Uiso 0.50 1 calc PR . .
N1 N 0.7620(3) 1.0000 0.6161(7) 0.0344(16) Uani 1 2 d SU . .
N2 N 0.8512(3) 1.0000 0.8192(7) 0.0333(16) Uani 1 2 d SU . .
N3 N 0.7528(2) 0.8258(7) 0.8334(5) 0.0349(11) Uani 1 1 d U . .
O1W O 0.9442(8) 0.5000 1.0555(17) 0.173(6) Uiso 1 2 d S . .

loop_
_atom_site_aniso_label
_atom_site_aniso_U_11
_atom_site_aniso_U_22
_atom_site_aniso_U_33
_atom_site_aniso_U_23
_atom_site_aniso_U_13
_atom_site_aniso_U_12
Ag1 0.0521(5) 0.0509(5) 0.0644(5) 0.000 0.0148(4) 0.000
I1 0.0480(4) 0.0340(3) 0.0620(4) 0.000 0.0216(3) 0.000
I2 0.0411(3) 0.0488(4) 0.0440(4) 0.000 0.0037(3) 0.000
C1 0.038(3) 0.031(3) 0.034(3) 0.004(3) 0.007(2) 0.004(3)
C2 0.044(5) 0.032(4) 0.037(5) 0.000 0.017(4) 0.000
C3 0.050(4) 0.040(4) 0.034(3) 0.000(3) 0.007(3) -0.008(3)
C4 0.042(5) 0.046(5) 0.037(5) 0.000 0.016(4) 0.000
C5 0.033(5) 0.056(6) 0.063(7) 0.000 0.005(4) 0.000
N1 0.037(4) 0.034(4) 0.031(4) 0.000 0.004(3) 0.000
N2 0.032(4) 0.037(4) 0.031(4) 0.000 0.006(3) 0.000
N3 0.042(3) 0.032(3) 0.032(3) 0.003(2) 0.012(2) -0.005(2)

loop_
_atom_type_symbol
_atom_type_description
_atom_type_scat_dispersion_real
_atom_type_scat_dispersion_imag
_atom_type_scat_source
C C 0.0033 0.0016 'International Tables Vol C Tables 4.2.6.8 and 6.1.1.4'
H H 0.0000 0.0000 'International Tables Vol C Tables 4.2.6.8 and 6.1.1.4'
N N 0.0061 0.0033 'International Tables Vol C Tables 4.2.6.8 and 6.1.1.4'
O O 0.0106 0.0060 'International Tables Vol C Tables 4.2.6.8 and 6.1.1.4'
Ag Ag -0.8971 1.1015 'International Tables Vol C Tables 4.2.6.8 and 6.1.1.4'
I I -0.4742 1.8119 'International Tables Vol C Tables 4.2.6.8 and 6.1.1.4'

loop_
_geom_angle_atom_site_label_1
_geom_angle_atom_site_label_2
_geom_angle_atom_site_label_3
_geom_angle
_geom_angle_site_symmetry_1
_geom_angle_site_symmetry_3
_geom_angle_publ_flag
I2 Ag1 I2 109.77(3) 5_756 . ?
I2 Ag1 I1 115.193(19) 5_756 5_766 ?
I2 Ag1 I1 108.359(18) . 5_766 ?
I2 Ag1 I1 108.359(18) 5_756 . ?
I2 Ag1 I1 115.193(19) . . ?
I1 Ag1 I1 99.85(3) 5_766 . ?
I2 Ag1 Ag1 54.887(16) 5_756 5_756 ?
I2 Ag1 Ag1 54.887(16) . 5_756 ?
I1 Ag1 Ag1 130.077(15) 5_766 5_756 ?
I1 Ag1 Ag1 130.077(15) . 5_756 ?
Ag1 I1 Ag1 80.15(3) 5_766 . ?
Ag1 I2 Ag1 70.23(3) 5_756 . ?
N3 C1 N2 110.2(5) . . ?
N1 C2 N2 110.3(6) . . ?
N1 C3 N3 111.4(5) . . ?
N3 C4 N3 111.6(6) . 6_575 ?
C2 N1 C3 109.5(4) . . ?
C2 N1 C3 109.5(4) . 6_575 ?
C3 N1 C3 108.5(7) . 6_575 ?
C5 N2 C1 110.9(4) . 6_575 ?
C5 N2 C1 110.9(4) . . ?
C1 N2 C1 107.2(6) 6_575 . ?
C5 N2 C2 111.1(7) . . ?
C1 N2 C2 108.3(4) 6_575 . ?
C1 N2 C2 108.3(4) . . ?
C1 N3 C4 108.4(5) . . ?
C1 N3 C3 109.8(5) . . ?
C4 N3 C3 108.8(5) . . ?

loop_
_geom_bond_atom_site_label_1
_geom_bond_atom_site_label_2
_geom_bond_distance
_geom_bond_site_symmetry_2
_geom_bond_publ_flag
Ag1 I2 2.8509(7) 5_756 ?
Ag1 I2 2.8509(7) . ?
Ag1 I1 2.8741(7) 5_766 ?
Ag1 I1 2.8741(7) . ?
Ag1 Ag1 3.2796(17) 5_756 ?
I1 Ag1 2.8741(8) 5_766 ?
I2 Ag1 2.8509(7) 5_756 ?
C1 N3 1.437(7) . ?
C1 N2 1.523(7) . ?
C2 N1 1.434(11) . ?
C2 N2 1.524(11) . ?
C3 N1 1.469(7) . ?
C3 N3 1.474(7) . ?
C4 N3 1.470(7) . ?
C4 N3 1.470(7) 6_575 ?
C5 N2 1.476(11) . ?
N1 C3 1.469(7) 6_575 ?
N2 C1 1.523(7) 6_575 ?
